data_4069572
loop_
_publ_author_name
'Fillion, Eric'
'Tr\'epanier, Vincent \'E.'
'Heikkinen, Jarkko J.'
'Remorova, Anna A.'
'Carson, Rebekah J.'
'Goll, Julie M.'
'Seed, Adam'

_publ_section_title
;
 Palladium-Catalyzed Intramolecular Reactions of (E)-2,2-Disubstituted
 1-Alkenyldimethylalanes with Aryl Triflates
;
_journal_issue 12
_journal_name_full Organometallics
_journal_page_first 3518
_journal_paper_doi 10.1021/om900286x
_journal_volume 28
_journal_year 2009
_chemical_formula_moiety 'C45 H41 I P2 Pd'
_chemical_formula_sum 'C45 H41 I P2 Pd'
_chemical_formula_weight 877.02
_chemical_name_systematic
; 
 ? 
;
_space_group_IT_number 14
_symmetry_cell_setting monoclinic
_symmetry_space_group_name_Hall '-P 2ybc'
_symmetry_space_group_name_H-M 'P 1 21/c 1'
_atom_sites_solution_hydrogens geom
_atom_sites_solution_primary direct
_atom_sites_solution_secondary difmap
_audit_creation_method SHELXL-97
_cell_angle_alpha 90.00
_cell_angle_beta 104.790(3)
_cell_angle_gamma 90.00
_cell_formula_units_Z 4
_cell_length_a 14.3854(9)
_cell_length_b 10.9420(7)
_cell_length_c 24.7856(16)
_cell_measurement_reflns_used 20937
_cell_measurement_temperature 150(1)
_cell_measurement_theta_max 27.5
_cell_measurement_theta_min 2.6
_cell_volume 3772.1(4)
_computing_cell_refinement 'Denzo-SMN (Otwinowski & Minor, 1997)'
_computing_data_collection 'Collect (Nonius BV, 1997-2002)'
_computing_data_reduction Denzo-SMN
_computing_molecular_graphics 'SHELXTL V6.12'
_computing_publication_material 'SHELXTL V6.12'
_computing_structure_refinement 'SHELXTL V6.12(Sheldrick, 2001)'
_computing_structure_solution 'SIR-92 (Altomare et al., 1993)'
_diffrn_ambient_temperature 150(1)
_diffrn_detector_area_resol_mean 9
_diffrn_measured_fraction_theta_full 0.991
_diffrn_measured_fraction_theta_max 0.971
_diffrn_measurement_device_type 'Bruker-Nonius KappaCCD'
_diffrn_measurement_method '\f scans and \w scans with \k offsets'
_diffrn_radiation_monochromator graphite
_diffrn_radiation_source 'fine-focus sealed tube'
_diffrn_radiation_type MoK\a
_diffrn_radiation_wavelength 0.71073
_diffrn_reflns_av_R_equivalents 0.0861
_diffrn_reflns_av_sigmaI/netI 0.1292
_diffrn_reflns_limit_h_max 18
_diffrn_reflns_limit_h_min -18
_diffrn_reflns_limit_k_max 14
_diffrn_reflns_limit_k_min -13
_diffrn_reflns_limit_l_max 32
_diffrn_reflns_limit_l_min -25
_diffrn_reflns_number 20937
_diffrn_reflns_theta_full 27.52
_diffrn_reflns_theta_max 27.52
_diffrn_reflns_theta_min 2.64
_diffrn_standards_number 0
_exptl_absorpt_coefficient_mu 1.427
_exptl_absorpt_correction_T_max 0.973
_exptl_absorpt_correction_T_min 0.774
_exptl_absorpt_correction_type multi-scan
_exptl_absorpt_process_details
;
multi-scan from symmetry-related measurements 
 Sortav (Blessing 1995)
;
_exptl_crystal_colour orange
_exptl_crystal_density_diffrn 1.544
_exptl_crystal_density_method 'not measured'
_exptl_crystal_description plate
_exptl_crystal_F_000 1760
_exptl_crystal_size_max 0.18
_exptl_crystal_size_mid 0.10
_exptl_crystal_size_min 0.02
_refine_diff_density_max 1.343
_refine_diff_density_min -1.131
_refine_diff_density_rms 0.144
_refine_ls_extinction_method none
_refine_ls_goodness_of_fit_ref 0.992
_refine_ls_hydrogen_treatment mixed
_refine_ls_matrix_type full
_refine_ls_number_parameters 445
_refine_ls_number_reflns 8440
_refine_ls_number_restraints 0
_refine_ls_restrained_S_all 0.992
_refine_ls_R_factor_all 0.1466
_refine_ls_R_factor_gt 0.0588
_refine_ls_shift/su_max 0.001
_refine_ls_shift/su_mean 0.000
_refine_ls_structure_factor_coef Fsqd
_refine_ls_weighting_details 'calc w=1/[\s^2^(Fo^2^)+(0.0626P)^2^] where P=(Fo^2^+2Fc^2^)/3'
_refine_ls_weighting_scheme calc
_refine_ls_wR_factor_gt 0.1161
_refine_ls_wR_factor_ref 0.1489
_reflns_number_gt 4419
_reflns_number_total 8440
_reflns_threshold_expression I>2\s(I)
_cod_data_source_file om900286x_si_005.cif
_cod_data_source_block k0709
_cod_depositor_comments
;
The following automatic conversions were performed:

'_symmetry_cell_setting' value 'Monoclinic' changed to 'monoclinic'
according to /home/saulius/struct/CIF-dictionaries/cif_core.dic
dictionary named 'cif_core.dic' version 2.4.2 from 2011-04-26.

Automatic conversion script
Id: cif_fix_values 1715 2011-07-08 13:25:40Z adriana 
;
_cod_original_sg_symbol_H-M 'P 21/c'
_cod_database_code 4069572

loop_
_symmetry_equiv_pos_as_xyz
'x, y, z'
'-x, y+1/2, -z+1/2'
'-x, -y, -z'
'x, -y-1/2, z-1/2'

loop_
_atom_site_label
_atom_site_type_symbol
_atom_site_fract_x
_atom_site_fract_y
_atom_site_fract_z
_atom_site_U_iso_or_equiv
_atom_site_adp_type
_atom_site_occupancy
_atom_site_symmetry_multiplicity
_atom_site_calc_flag
_atom_site_refinement_flags
I1 I 0.42062(4) -0.13290(4) 0.745770(18) 0.04199(16) Uani 1 1 d .
Pd1 Pd 0.28691(4) 0.03318(4) 0.754990(19) 0.03241(16) Uani 1 1 d .
P1 P 0.33867(13) 0.01361(15) 0.85236(7) 0.0330(4) Uani 1 1 d .
P2 P 0.23426(13) 0.05213(15) 0.65785(7) 0.0330(4) Uani 1 1 d .
C1 C 0.1788(5) 0.1428(6) 0.7648(2) 0.0356(16) Uani 1 1 d .
C2 C 0.0977(5) 0.0835(7) 0.7727(3) 0.0414(17) Uani 1 1 d .
H2A H 0.0961 -0.0033 0.7724 0.050 Uiso 1 1 calc R
C3 C 0.0186(5) 0.1478(7) 0.7811(3) 0.0463(19) Uani 1 1 d .
H3A H -0.0373 0.1058 0.7848 0.056 Uiso 1 1 calc R
C4 C 0.0237(6) 0.2752(7) 0.7838(3) 0.0498(19) Uani 1 1 d .
H4A H -0.0277 0.3213 0.7911 0.060 Uiso 1 1 calc R
C5 C 0.1046(6) 0.3336(6) 0.7756(3) 0.0442(18) Uani 1 1 d .
H5A H 0.1071 0.4203 0.7772 0.053 Uiso 1 1 calc R
C6 C 0.1824(5) 0.2703(6) 0.7652(2) 0.0345(16) Uani 1 1 d .
C7 C 0.2674(5) 0.3413(6) 0.7547(3) 0.0406(17) Uani 1 1 d .
H7A H 0.295(5) 0.257(6) 0.743(3) 0.049 Uiso 1 1 d .
C8 C 0.2389(6) 0.4499(6) 0.7168(3) 0.051(2) Uani 1 1 d .
H8A H 0.1952 0.4234 0.6816 0.077 Uiso 1 1 calc R
H8B H 0.2964 0.4866 0.7093 0.077 Uiso 1 1 calc R
H8C H 0.2064 0.5104 0.7347 0.077 Uiso 1 1 calc R
C9 C 0.3367(5) 0.3821(6) 0.8096(3) 0.0464(19) Uani 1 1 d .
H9A H 0.3900 0.4281 0.8014 0.070 Uiso 1 1 calc R
H9B H 0.3619 0.3101 0.8321 0.070 Uiso 1 1 calc R
H9C H 0.3024 0.4343 0.8302 0.070 Uiso 1 1 calc R
C11 C 0.4685(5) 0.0166(6) 0.8770(3) 0.0383(17) Uani 1 1 d .
C12 C 0.5214(5) -0.0533(6) 0.9211(3) 0.0356(16) Uani 1 1 d .
H12A H 0.4899 -0.1128 0.9381 0.043 Uiso 1 1 calc R
C13 C 0.6197(6) -0.0366(6) 0.9403(3) 0.0405(18) Uani 1 1 d .
H13A H 0.6559 -0.0873 0.9692 0.049 Uiso 1 1 calc R
C14 C 0.6658(5) 0.0534(6) 0.9176(3) 0.0455(18) Uani 1 1 d .
H14A H 0.7326 0.0674 0.9324 0.055 Uiso 1 1 calc R
C15 C 0.6146(5) 0.1229(6) 0.8734(3) 0.0401(17) Uani 1 1 d .
H15A H 0.6463 0.1832 0.8571 0.048 Uiso 1 1 calc R
C16 C 0.5167(5) 0.1040(6) 0.8531(3) 0.0376(17) Uani 1 1 d .
H16A H 0.4817 0.1511 0.8224 0.045 Uiso 1 1 calc R
C21 C 0.2957(5) -0.1285(6) 0.8766(3) 0.0350(16) Uani 1 1 d .
C22 C 0.2516(5) -0.2171(6) 0.8381(3) 0.0393(17) Uani 1 1 d .
H22A H 0.2438 -0.2035 0.7993 0.047 Uiso 1 1 calc R
C23 C 0.2190(6) -0.3250(6) 0.8563(3) 0.0496(19) Uani 1 1 d .
H23A H 0.1900 -0.3853 0.8297 0.059 Uiso 1 1 calc R
C24 C 0.2279(6) -0.3463(7) 0.9119(4) 0.056(2) Uani 1 1 d .
H24A H 0.2048 -0.4201 0.9240 0.067 Uiso 1 1 calc R
C25 C 0.2716(6) -0.2572(7) 0.9506(3) 0.053(2) Uani 1 1 d .
H25A H 0.2788 -0.2708 0.9893 0.064 Uiso 1 1 calc R
C26 C 0.3046(5) -0.1491(6) 0.9328(3) 0.0459(19) Uani 1 1 d .
H26A H 0.3335 -0.0888 0.9594 0.055 Uiso 1 1 calc R
C31 C 0.3048(5) 0.1265(6) 0.8987(2) 0.0357(17) Uani 1 1 d .
C32 C 0.3701(6) 0.2084(6) 0.9298(3) 0.0452(18) Uani 1 1 d .
H32A H 0.4358 0.2031 0.9294 0.054 Uiso 1 1 calc R
C33 C 0.3412(6) 0.2989(6) 0.9619(3) 0.049(2) Uani 1 1 d .
H33A H 0.3870 0.3547 0.9829 0.059 Uiso 1 1 calc R
C34 C 0.2462(6) 0.3065(6) 0.9629(3) 0.048(2) Uani 1 1 d .
H34A H 0.2256 0.3692 0.9837 0.058 Uiso 1 1 calc R
C35 C 0.1813(6) 0.2230(7) 0.9337(3) 0.052(2) Uani 1 1 d .
H35A H 0.1160 0.2272 0.9351 0.062 Uiso 1 1 calc R
C36 C 0.2097(5) 0.1328(6) 0.9020(3) 0.0423(18) Uani 1 1 d .
H36A H 0.1641 0.0750 0.8826 0.051 Uiso 1 1 calc R
C41 C 0.3363(5) 0.0571(6) 0.6263(3) 0.0355(16) Uani 1 1 d .
C42 C 0.4087(5) 0.1430(6) 0.6457(3) 0.0394(17) Uani 1 1 d .
H42A H 0.4005 0.2028 0.6719 0.047 Uiso 1 1 calc R
C43 C 0.4922(5) 0.1434(6) 0.6278(3) 0.0395(17) Uani 1 1 d .
H43A H 0.5404 0.2033 0.6412 0.047 Uiso 1 1 calc R
C44 C 0.5050(5) 0.0546(6) 0.5895(3) 0.0404(17) Uani 1 1 d .
H44A H 0.5626 0.0522 0.5775 0.049 Uiso 1 1 calc R
C45 C 0.4327(5) -0.0294(6) 0.5697(3) 0.0407(17) Uani 1 1 d .
H45A H 0.4401 -0.0880 0.5428 0.049 Uiso 1 1 calc R
C46 C 0.3501(5) -0.0297(6) 0.5880(3) 0.0366(16) Uani 1 1 d .
H46A H 0.3020 -0.0896 0.5744 0.044 Uiso 1 1 calc R
C51 C 0.1564(5) 0.1818(6) 0.6266(2) 0.0330(16) Uani 1 1 d .
C52 C 0.1841(5) 0.2638(6) 0.5896(2) 0.0386(17) Uani 1 1 d .
H52A H 0.2437 0.2540 0.5802 0.046 Uiso 1 1 calc R
C53 C 0.1228(5) 0.3591(6) 0.5673(3) 0.0420(18) Uani 1 1 d .
H53A H 0.1414 0.4150 0.5426 0.050 Uiso 1 1 calc R
C54 C 0.0357(5) 0.3749(6) 0.5799(3) 0.0443(18) Uani 1 1 d .
H54A H -0.0050 0.4414 0.5645 0.053 Uiso 1 1 calc R
C55 C 0.0082(5) 0.2923(6) 0.6155(3) 0.0438(18) Uani 1 1 d .
H55A H -0.0521 0.3016 0.6241 0.053 Uiso 1 1 calc R
C56 C 0.0685(5) 0.1956(6) 0.6387(3) 0.0389(17) Uani 1 1 d .
H56A H 0.0490 0.1393 0.6628 0.047 Uiso 1 1 calc R
C61 C 0.1654(4) -0.0775(5) 0.6225(2) 0.0300(15) Uani 1 1 d .
C62 C 0.1716(5) -0.1924(6) 0.6470(3) 0.0345(16) Uani 1 1 d .
H62A H 0.2054 -0.2018 0.6851 0.041 Uiso 1 1 calc R
C63 C 0.1294(5) -0.2928(6) 0.6171(3) 0.0395(17) Uani 1 1 d .
H63A H 0.1357 -0.3709 0.6344 0.047 Uiso 1 1 calc R
C64 C 0.0786(5) -0.2808(6) 0.5626(3) 0.0384(17) Uani 1 1 d .
H64A H 0.0497 -0.3507 0.5424 0.046 Uiso 1 1 calc R
C65 C 0.0688(5) -0.1679(6) 0.5366(3) 0.0431(18) Uani 1 1 d .
H65A H 0.0338 -0.1604 0.4987 0.052 Uiso 1 1 calc R
C66 C 0.1103(5) -0.0660(6) 0.5661(3) 0.0403(17) Uani 1 1 d .
H66A H 0.1022 0.0121 0.5487 0.048 Uiso 1 1 calc R

loop_
_atom_site_aniso_label
_atom_site_aniso_U_11
_atom_site_aniso_U_22
_atom_site_aniso_U_33
_atom_site_aniso_U_23
_atom_site_aniso_U_13
_atom_site_aniso_U_12
I1 0.0529(3) 0.0409(3) 0.0317(2) -0.0018(2) 0.0100(2) 0.0113(2)
Pd1 0.0433(3) 0.0287(3) 0.0251(3) -0.0003(2) 0.0084(2) 0.0018(2)
P1 0.0438(11) 0.0296(9) 0.0256(9) 0.0003(7) 0.0086(8) 0.0018(8)
P2 0.0420(11) 0.0300(9) 0.0276(9) -0.0006(8) 0.0099(8) -0.0012(8)
C1 0.045(4) 0.040(4) 0.021(3) -0.002(3) 0.006(3) -0.003(3)
C2 0.049(5) 0.039(4) 0.034(4) -0.003(3) 0.007(3) -0.002(4)
C3 0.050(5) 0.054(5) 0.036(4) 0.006(4) 0.014(4) 0.001(4)
C4 0.056(5) 0.048(5) 0.051(4) 0.003(4) 0.023(4) 0.008(4)
C5 0.063(5) 0.034(4) 0.038(4) 0.003(3) 0.018(4) 0.000(4)
C6 0.047(5) 0.036(4) 0.023(3) 0.002(3) 0.013(3) 0.004(3)
C7 0.046(5) 0.032(4) 0.043(4) -0.009(3) 0.011(3) -0.004(3)
C8 0.079(6) 0.043(4) 0.030(4) -0.003(3) 0.010(4) -0.014(4)
C9 0.053(5) 0.042(4) 0.044(4) 0.001(4) 0.012(4) -0.005(4)
C11 0.059(5) 0.034(4) 0.024(3) -0.006(3) 0.015(3) 0.000(3)
C12 0.040(4) 0.032(4) 0.036(4) -0.002(3) 0.010(3) -0.002(3)
C13 0.062(5) 0.033(4) 0.026(3) 0.006(3) 0.010(3) 0.008(4)
C14 0.043(5) 0.050(5) 0.040(4) -0.003(4) 0.003(3) 0.009(4)
C15 0.045(5) 0.041(4) 0.036(4) 0.001(3) 0.014(3) 0.000(3)
C16 0.049(5) 0.035(4) 0.028(3) 0.003(3) 0.009(3) 0.006(3)
C21 0.040(4) 0.030(4) 0.037(4) -0.002(3) 0.013(3) 0.004(3)
C22 0.048(5) 0.037(4) 0.037(4) 0.008(3) 0.018(3) 0.005(3)
C23 0.067(6) 0.026(4) 0.058(5) -0.005(4) 0.020(4) 0.000(4)
C24 0.057(5) 0.037(4) 0.082(6) 0.016(5) 0.032(5) 0.004(4)
C25 0.063(6) 0.054(5) 0.043(4) 0.013(4) 0.015(4) -0.001(4)
C26 0.060(5) 0.041(4) 0.037(4) 0.013(4) 0.013(4) -0.002(4)
C31 0.055(5) 0.032(4) 0.019(3) -0.003(3) 0.008(3) 0.004(3)
C32 0.057(5) 0.039(4) 0.038(4) 0.003(4) 0.010(4) -0.004(4)
C33 0.084(7) 0.026(4) 0.040(4) -0.008(3) 0.021(4) -0.005(4)
C34 0.077(6) 0.036(4) 0.035(4) -0.003(3) 0.021(4) 0.016(4)
C35 0.063(6) 0.058(5) 0.041(4) 0.005(4) 0.025(4) 0.011(4)
C36 0.047(5) 0.050(4) 0.030(4) -0.005(3) 0.010(3) 0.009(4)
C41 0.044(4) 0.033(4) 0.028(3) 0.008(3) 0.008(3) 0.000(3)
C42 0.051(5) 0.037(4) 0.031(4) 0.000(3) 0.011(3) 0.000(3)
C43 0.043(5) 0.035(4) 0.039(4) 0.007(3) 0.009(3) -0.006(3)
C44 0.044(5) 0.045(4) 0.034(4) 0.011(3) 0.014(3) 0.006(4)
C45 0.052(5) 0.041(4) 0.030(4) -0.003(3) 0.014(3) 0.003(4)
C46 0.041(4) 0.039(4) 0.031(4) 0.000(3) 0.011(3) -0.007(3)
C51 0.039(4) 0.034(4) 0.023(3) 0.000(3) 0.002(3) -0.002(3)
C52 0.048(5) 0.041(4) 0.027(3) 0.003(3) 0.010(3) 0.001(3)
C53 0.054(5) 0.031(4) 0.040(4) 0.013(3) 0.009(4) 0.001(3)
C54 0.049(5) 0.035(4) 0.044(4) 0.001(3) 0.002(4) -0.004(3)
C55 0.042(5) 0.044(4) 0.044(4) 0.000(4) 0.009(3) -0.005(4)
C56 0.048(5) 0.034(4) 0.034(4) 0.003(3) 0.009(3) -0.002(3)
C61 0.034(4) 0.027(3) 0.029(3) -0.002(3) 0.008(3) -0.002(3)
C62 0.041(4) 0.033(4) 0.032(3) -0.001(3) 0.013(3) -0.002(3)
C63 0.046(5) 0.029(4) 0.045(4) 0.001(3) 0.014(3) 0.000(3)
C64 0.041(4) 0.033(4) 0.038(4) -0.007(3) 0.005(3) -0.004(3)
C65 0.050(5) 0.037(4) 0.039(4) 0.000(3) 0.004(3) 0.000(3)
C66 0.052(5) 0.031(4) 0.035(4) 0.004(3) 0.005(3) -0.003(3)

loop_
_atom_type_symbol
_atom_type_description
_atom_type_scat_dispersion_real
_atom_type_scat_dispersion_imag
_atom_type_scat_source
C C 0.0033 0.0016 'International Tables Vol C Tables 4.2.6.8 and 6.1.1.4'
H H 0.0000 0.0000 'International Tables Vol C Tables 4.2.6.8 and 6.1.1.4'
P P 0.1023 0.0942 'International Tables Vol C Tables 4.2.6.8 and 6.1.1.4'
Pd Pd -0.9988 1.0072 'International Tables Vol C Tables 4.2.6.8 and 6.1.1.4'
I I -0.4742 1.8119 'International Tables Vol C Tables 4.2.6.8 and 6.1.1.4'

loop_
_geom_angle_atom_site_label_1
_geom_angle_atom_site_label_2
_geom_angle_atom_site_label_3
_geom_angle
C1 Pd1 P2 90.83(17)
C1 Pd1 P1 88.97(17)
P2 Pd1 P1 179.61(7)
C1 Pd1 H7A 59.3(15)
P2 Pd1 H7A 78.5(14)
P1 Pd1 H7A 101.7(14)
C1 Pd1 I1 173.76(19)
P2 Pd1 I1 91.32(5)
P1 Pd1 I1 88.84(5)
H7A Pd1 I1 126.9(15)
C11 P1 C21 108.0(3)
C11 P1 C31 101.1(3)
C21 P1 C31 101.6(3)
C11 P1 Pd1 112.0(2)
C21 P1 Pd1 111.7(2)
C31 P1 Pd1 121.1(2)
C61 P2 C41 102.4(3)
C61 P2 C51 101.5(3)
C41 P2 C51 105.3(3)
C61 P2 Pd1 114.8(2)
C41 P2 Pd1 110.9(2)
C51 P2 Pd1 120.0(2)
C2 C1 C6 119.7(7)
C2 C1 Pd1 115.9(5)
C6 C1 Pd1 124.3(5)
C1 C2 C3 122.0(7)
C4 C3 C2 118.3(7)
C5 C4 C3 119.3(7)
C4 C5 C6 122.8(7)
C5 C6 C1 117.9(6)
C5 C6 C7 119.6(6)
C1 C6 C7 122.5(6)
H7A C7 C8 125(3)
H7A C7 C6 89(3)
C8 C7 C6 114.0(6)
H7A C7 C9 107(3)
C8 C7 C9 109.6(6)
C6 C7 C9 111.4(6)
C12 C11 C16 118.5(7)
C12 C11 P1 124.5(5)
C16 C11 P1 116.7(5)
C13 C12 C11 120.2(6)
C14 C13 C12 120.5(6)
C15 C14 C13 120.0(7)
C14 C15 C16 119.5(7)
C15 C16 C11 121.1(6)
C26 C21 C22 119.0(6)
C26 C21 P1 121.1(5)
C22 C21 P1 119.8(5)
C23 C22 C21 120.1(6)
C24 C23 C22 121.2(7)
C23 C24 C25 118.7(7)
C26 C25 C24 120.5(7)
C21 C26 C25 120.5(7)
C32 C31 C36 118.2(6)
C32 C31 P1 122.3(6)
C36 C31 P1 119.5(5)
C31 C32 C33 121.3(7)
C34 C33 C32 119.6(7)
C35 C34 C33 119.7(7)
C34 C35 C36 120.9(8)
C35 C36 C31 120.3(7)
C46 C41 C42 118.1(6)
C46 C41 P2 122.7(5)
C42 C41 P2 118.9(5)
C43 C42 C41 121.7(6)
C42 C43 C44 119.4(6)
C45 C44 C43 119.0(7)
C46 C45 C44 121.3(6)
C45 C46 C41 120.6(6)
C56 C51 C52 119.8(6)
C56 C51 P2 118.9(5)
C52 C51 P2 121.3(5)
C53 C52 C51 118.8(7)
C54 C53 C52 121.7(6)
C53 C54 C55 119.0(7)
C54 C55 C56 120.5(7)
C51 C56 C55 120.1(6)
C62 C61 C66 117.8(6)
C62 C61 P2 121.9(5)
C66 C61 P2 120.0(5)
C63 C62 C61 121.1(6)
C64 C63 C62 120.4(6)
C63 C64 C65 120.7(6)
C66 C65 C64 119.7(6)
C65 C66 C61 120.2(6)

loop_
_geom_bond_atom_site_label_1
_geom_bond_atom_site_label_2
_geom_bond_distance
I1 Pd1 2.6979(7)
Pd1 C1 2.028(7)
Pd1 P2 2.3414(17)
Pd1 P1 2.3468(17)
Pd1 H7A 2.47(7)
P1 C11 1.811(8)
P1 C21 1.830(7)
P1 C31 1.835(6)
P2 C61 1.822(6)
P2 C41 1.832(7)
P2 C51 1.850(6)
C1 C2 1.391(9)
C1 C6 1.396(9)
C2 C3 1.398(10)
C3 C4 1.397(10)
C4 C5 1.387(10)
C5 C6 1.394(9)
C6 C7 1.526(10)
C7 H7A 1.08(7)
C7 C8 1.506(9)
C7 C9 1.532(9)
C11 C12 1.390(9)
C11 C16 1.399(9)
C12 C13 1.385(9)
C13 C14 1.384(10)
C14 C15 1.381(9)
C15 C16 1.384(9)
C21 C26 1.383(9)
C21 C22 1.396(9)
C22 C23 1.387(9)
C23 C24 1.373(10)
C24 C25 1.398(10)
C25 C26 1.388(9)
C31 C32 1.382(9)
C31 C36 1.394(9)
C32 C33 1.398(9)
C33 C34 1.376(10)
C34 C35 1.374(10)
C35 C36 1.385(9)
C41 C46 1.393(9)
C41 C42 1.394(9)
C42 C43 1.383(9)
C43 C44 1.402(9)
C44 C45 1.382(9)
C45 C46 1.376(9)
C51 C56 1.381(9)
C51 C52 1.411(9)
C52 C53 1.387(9)
C53 C54 1.378(10)
C54 C55 1.389(9)
C55 C56 1.395(9)
C61 C62 1.389(8)
C61 C66 1.425(9)
C62 C63 1.377(9)
C63 C64 1.368(9)
C64 C65 1.383(9)
C65 C66 1.383(9)
